data_4060236
_journal_name_full Organometallics
_journal_paper_doi 10.1021/om034167n
_journal_year 2004
_chemical_formula_sum 'C34 H14 Au2 Cl20 O4 Tl4'
_chemical_formula_weight 2406.86
_space_group_IT_number 60
_symmetry_cell_setting orthorhombic
_symmetry_space_group_name_Hall '-P 2n 2ab'
_symmetry_space_group_name_H-M 'P b c n'
_atom_sites_solution_hydrogens geom
_atom_sites_solution_primary direct
_atom_sites_solution_secondary difmap
_cell_angle_alpha 90.00
_cell_angle_beta 90.00
_cell_angle_gamma 90.00
_cell_formula_units_Z 4
_cell_length_a 19.4326(3)
_cell_length_b 10.2815(2)
_cell_length_c 30.2571(4)
_cell_measurement_reflns_used 5827
_cell_measurement_temperature 298(2)
_cell_measurement_theta_max 24.77
_cell_measurement_theta_min 5.11
_cell_volume 6045.26(17)
_diffrn_ambient_temperature 298(2)
_diffrn_detector_area_resol_mean 9
_diffrn_measurement_device_type 'Nonius Kappa CCD'
_diffrn_measurement_method '\f- scan'
_diffrn_radiation_monochromator graphite
_diffrn_radiation_source 'fine-focus sealed tube'
_diffrn_radiation_type MoK\a
_diffrn_radiation_wavelength 0.71073
_diffrn_reflns_av_R_equivalents 0.0540
_diffrn_reflns_av_sigmaI/netI 0.0359
_diffrn_reflns_limit_h_max 25
_diffrn_reflns_limit_h_min -16
_diffrn_reflns_limit_k_max 13
_diffrn_reflns_limit_k_min 0
_diffrn_reflns_limit_l_max 39
_diffrn_reflns_limit_l_min -39
_diffrn_reflns_number 22332
_diffrn_reflns_theta_max 27.88
_diffrn_reflns_theta_min 1.05
_diffrn_standards_decay_% ?
_diffrn_standards_interval_count ?
_diffrn_standards_interval_time ?
_diffrn_standards_number ?
_exptl_absorpt_coefficient_mu 16.376
_exptl_absorpt_correction_T_max ?
_exptl_absorpt_correction_T_min ?
_exptl_absorpt_correction_type multi-scan
_exptl_absorpt_process_details Scalepack
_exptl_crystal_colour green
_exptl_crystal_density_diffrn 2.645
_exptl_crystal_density_meas ?
_exptl_crystal_density_method 'not measured'
_exptl_crystal_description prism
_exptl_crystal_F_000 4288
_exptl_crystal_size_max 0.12
_exptl_crystal_size_mid 0.1
_exptl_crystal_size_min 0.09
_refine_ls_extinction_coef ?
_refine_ls_extinction_method none
_refine_ls_goodness_of_fit_ref 1.061
_refine_ls_hydrogen_treatment riding
_refine_ls_matrix_type full
_refine_ls_number_parameters 292
_refine_ls_number_reflns 4834
_refine_ls_number_restraints 77
_refine_ls_restrained_S_all 1.054
_refine_ls_R_factor_all 0.0711
_refine_ls_R_factor_gt 0.0447
_refine_ls_shift/su_max 0.005
_refine_ls_shift/su_mean 0.000
_refine_ls_structure_factor_coef Fsqd
_refine_ls_weighting_details 'calc w=1/[\s^2^(Fo^2^)+(0.0444P)^2^+73.2065P] where P=(Fo^2^+2Fc^2^)/3'
_refine_ls_weighting_scheme calc
_refine_ls_wR_factor_gt 0.1044
_refine_ls_wR_factor_ref 0.1175
_reflns_number_gt 3520
_reflns_number_total 4834
_reflns_threshold_expression >2sigma(I)
_cod_depositor_comments
;
The following automatic conversions were performed:
'_symmetry_cell_setting' value 'Orthorhombic' changed to 'orthorhombic'
according to '/home/saulius/struct/CIF-dictionaries/cif_core.dic'
dictionary named 'cif_core.dic' version 2.4.1 from
2010-06-29.

'_exptl_absorpt_correction_type' value 'multiscan' changed to
'multi-scan' according to
'/home/saulius/struct/CIF-dictionaries/cif_core.dic' dictionary named
'cif_core.dic' version 2.4.1 from 2010-06-29.

Automatic conversion script
Id: cif_fix_enum 1527 2010-12-29 10:47:43Z saulius 
;
_cod_original_sg_symbol_H-M Pbcn
_cod_database_code 4060236

loop_
_symmetry_equiv_pos_as_xyz
'x, y, z'
'-x+1/2, -y+1/2, z+1/2'
'x+1/2, -y+1/2, -z'
'-x, y, -z+1/2'
'-x, -y, -z'
'x-1/2, y-1/2, -z-1/2'
'-x-1/2, y-1/2, z'
'x, -y, z-1/2'

loop_
_atom_site_label
_atom_site_type_symbol
_atom_site_fract_x
_atom_site_fract_y
_atom_site_fract_z
_atom_site_U_iso_or_equiv
_atom_site_adp_type
_atom_site_occupancy
_atom_site_symmetry_multiplicity
_atom_site_calc_flag
_atom_site_refinement_flags
_atom_site_disorder_assembly
_atom_site_disorder_group
Au Au 0.68201(2) 0.36699(5) 0.244641(12) 0.04193(16) Uani 1 1 d . . .
Tl1 Tl 0.68863(3) 0.06639(6) 0.249185(16) 0.06010(18) Uani 1 1 d . . .
Tl2 Tl 0.5000 -0.11234(7) 0.2500 0.0693(3) Uani 1 2 d S . .
Tl3 Tl 0.5000 0.24533(7) 0.2500 0.0662(2) Uani 1 2 d S . .
C1 C 0.6970(4) 0.3334(9) 0.1788(3) 0.042(3) Uani 1 1 d DU . .
C2 C 0.7570(6) 0.2761(9) 0.1612(3) 0.051(3) Uani 1 1 d DU . .
C3 C 0.7665(6) 0.2532(10) 0.1161(3) 0.054(3) Uani 1 1 d DU . .
C4 C 0.7154(5) 0.2892(14) 0.0869(4) 0.066(4) Uani 1 1 d DU . .
C5 C 0.6550(7) 0.3435(13) 0.1022(3) 0.060(3) Uani 1 1 d DU . .
C6 C 0.6466(6) 0.3656(12) 0.1474(3) 0.051(3) Uani 1 1 d DU . .
Cl2 Cl 0.82147(18) 0.2301(4) 0.19774(11) 0.0646(9) Uani 1 1 d D . .
Cl3 Cl 0.8407(2) 0.1816(4) 0.09750(12) 0.0846(13) Uani 1 1 d D . .
Cl4 Cl 0.7272(3) 0.2614(5) 0.03161(11) 0.1102(17) Uani 1 1 d D . .
Cl5 Cl 0.5905(2) 0.3839(5) 0.06548(11) 0.0907(13) Uani 1 1 d D . .
Cl6 Cl 0.57005(17) 0.4314(4) 0.16529(10) 0.0634(9) Uani 1 1 d D . .
C11 C 0.6682(5) 0.4109(9) 0.3102(3) 0.038(2) Uani 1 1 d DU . .
C12 C 0.7083(5) 0.3547(10) 0.3435(3) 0.056(3) Uani 1 1 d DU . .
C13 C 0.7010(6) 0.3835(13) 0.3877(3) 0.071(4) Uani 1 1 d DU . .
C14 C 0.6513(6) 0.4709(12) 0.4002(4) 0.067(4) Uani 1 1 d DU . .
C15 C 0.6111(6) 0.5318(12) 0.3688(3) 0.058(3) Uani 1 1 d DU . .
C16 C 0.6204(5) 0.5002(11) 0.3251(3) 0.041(2) Uani 1 1 d DU . .
Cl12 Cl 0.7749(2) 0.2502(4) 0.32819(12) 0.0859(13) Uani 1 1 d D . .
Cl13 Cl 0.7511(3) 0.3060(6) 0.42670(12) 0.1145(18) Uani 1 1 d D . .
Cl14 Cl 0.6400(3) 0.5079(6) 0.45589(12) 0.1171(18) Uani 1 1 d D . .
Cl15 Cl 0.5531(2) 0.6509(4) 0.38417(14) 0.0926(14) Uani 1 1 d D . .
Cl16 Cl 0.57047(17) 0.5774(3) 0.28529(11) 0.0620(9) Uani 1 1 d D . .
O21 O 0.5721(5) 0.0544(8) 0.2017(3) 0.060(2) Uani 1 1 d U . .
O22 O 0.4261(5) 0.0586(10) 0.2020(3) 0.067(3) Uani 1 1 d U . .
C23 C 0.5621(7) 0.0415(13) 0.1597(4) 0.057(3) Uani 1 1 d U . .
C24 C 0.4984(7) 0.0395(16) 0.1407(4) 0.071(4) Uani 1 1 d U . .
H24 H 0.4976 0.0308 0.1101 0.085 Uiso 1 1 calc R . .
C25 C 0.4351(7) 0.0490(14) 0.1612(4) 0.061(3) Uani 1 1 d U . .
C26 C 0.3719(8) 0.046(2) 0.1312(5) 0.106(7) Uani 1 1 d U . .
H26A H 0.3676 -0.0391 0.1183 0.159 Uiso 1 1 calc R . .
H26B H 0.3769 0.1095 0.1083 0.159 Uiso 1 1 calc R . .
H26C H 0.3315 0.0647 0.1483 0.159 Uiso 1 1 calc R . .
C27 C 0.6237(7) 0.0233(15) 0.1305(4) 0.068(4) Uani 1 1 d U . .
H27A H 0.6629 0.0653 0.1436 0.102 Uiso 1 1 calc R . .
H27B H 0.6147 0.0608 0.1020 0.102 Uiso 1 1 calc R . .
H27C H 0.6331 -0.0679 0.1272 0.102 Uiso 1 1 calc R . .

loop_
_atom_site_aniso_label
_atom_site_aniso_U_11
_atom_site_aniso_U_22
_atom_site_aniso_U_33
_atom_site_aniso_U_23
_atom_site_aniso_U_13
_atom_site_aniso_U_12
Au 0.0521(3) 0.0497(3) 0.0240(2) -0.00202(19) -0.00086(18) 0.0091(2)
Tl1 0.0552(3) 0.0686(4) 0.0565(3) -0.0010(3) -0.0012(2) 0.0054(3)
Tl2 0.0853(6) 0.0416(4) 0.0811(6) 0.000 -0.0065(4) 0.000
Tl3 0.0948(6) 0.0459(4) 0.0579(4) 0.000 0.0154(4) 0.000
C1 0.060(7) 0.041(7) 0.025(5) -0.001(5) 0.002(4) 0.001(5)
C2 0.064(7) 0.049(8) 0.041(5) 0.000(6) 0.002(5) -0.001(6)
C3 0.066(8) 0.048(8) 0.048(6) 0.000(6) 0.017(5) -0.005(6)
C4 0.087(9) 0.078(10) 0.034(6) -0.006(6) 0.008(5) -0.014(8)
C5 0.088(9) 0.063(9) 0.030(5) 0.007(6) -0.010(5) 0.003(7)
C6 0.074(8) 0.054(8) 0.025(5) -0.005(5) -0.004(5) 0.003(7)
Cl2 0.063(2) 0.077(2) 0.0540(18) 0.0067(17) 0.0040(15) 0.0178(19)
Cl3 0.110(3) 0.078(3) 0.066(2) -0.009(2) 0.044(2) 0.015(2)
Cl4 0.160(5) 0.143(4) 0.0276(17) -0.019(2) 0.014(2) -0.001(4)
Cl5 0.117(3) 0.117(4) 0.0384(17) 0.006(2) -0.0290(19) -0.005(3)
Cl6 0.063(2) 0.081(2) 0.0465(17) 0.0104(16) -0.0036(15) 0.0102(19)
C11 0.049(7) 0.038(6) 0.028(5) -0.003(4) -0.003(4) -0.006(5)
C12 0.066(8) 0.066(9) 0.036(5) 0.002(6) 0.000(5) 0.008(6)
C13 0.086(10) 0.096(12) 0.030(5) 0.011(6) -0.017(6) -0.001(7)
C14 0.089(10) 0.084(11) 0.027(5) -0.015(6) 0.003(5) -0.024(7)
C15 0.060(8) 0.064(9) 0.049(6) -0.016(6) 0.016(5) -0.012(6)
C16 0.049(7) 0.039(6) 0.035(5) -0.001(5) 0.001(5) -0.001(5)
Cl12 0.101(3) 0.099(3) 0.058(2) -0.007(2) -0.028(2) 0.045(3)
Cl13 0.158(4) 0.143(5) 0.0420(19) 0.019(2) -0.036(2) 0.004(4)
Cl14 0.161(4) 0.155(5) 0.0357(18) -0.033(2) 0.024(2) -0.040(4)
Cl15 0.083(3) 0.098(3) 0.097(3) -0.057(3) 0.028(2) -0.002(2)
Cl16 0.056(2) 0.062(2) 0.068(2) -0.0077(17) -0.0056(16) 0.0105(17)
O21 0.071(6) 0.060(6) 0.050(4) -0.010(4) -0.005(4) 0.005(5)
O22 0.066(6) 0.095(8) 0.041(4) -0.001(5) -0.002(4) 0.007(5)
C23 0.066(6) 0.056(8) 0.048(6) -0.006(6) -0.004(5) 0.009(7)
C24 0.070(6) 0.099(12) 0.043(6) -0.012(8) 0.000(5) -0.003(9)
C25 0.066(6) 0.069(10) 0.050(6) -0.012(7) -0.002(5) 0.008(8)
C26 0.073(8) 0.19(2) 0.057(8) -0.004(11) -0.014(7) -0.002(12)
C27 0.075(8) 0.066(10) 0.063(8) -0.006(7) 0.012(6) 0.005(8)
